data_2200473
loop_
_publ_author_name
'Chowdhury, Krishna'
'Mukhopadhyay, Rupa'
'Mukherjee, Monika'
'Broder, Charlotte K.'
'Kundu, Nitya G.'

_publ_section_title
;
 2-<i>p</i>-Toluoylquinoxaline
;
_journal_issue 8
_journal_name_full 'Acta Crystallographica Section E'
_journal_page_first o794
_journal_page_last o795
_journal_paper_doi 10.1107/S1600536801012491
_journal_volume 57
_journal_year 2001
_chemical_formula_iupac 'C16 H12 N2 O'
_chemical_formula_moiety 'C16 H12 N2 O'
_chemical_formula_sum 'C16 H12 N2 O'
_chemical_formula_weight 248.28
_chemical_melting_point 352
_chemical_name_systematic
;
2-p-Toluoylquinoxaline
;
_space_group_IT_number 14
_symmetry_cell_setting monoclinic
_symmetry_space_group_name_Hall '-P 2yn'
_symmetry_space_group_name_H-M 'P 1 21/n 1'
_audit_creation_method SHELXL-97
_cell_angle_alpha 90.00
_cell_angle_beta 91.3040(10)
_cell_angle_gamma 90.00
_cell_formula_units_Z 4
_cell_length_a 5.5973(2)
_cell_length_b 18.5701(5)
_cell_length_c 11.8195(3)
_cell_measurement_reflns_used 918
_cell_measurement_temperature 293(2)
_cell_measurement_theta_max 31.04
_cell_measurement_theta_min 5.07
_cell_volume 1228.23(6)
_computing_cell_refinement SMART
_computing_data_collection 'SMART (Siemens, 1996)'
_computing_data_reduction 'SAINT (Siemens, 1996)'
_computing_molecular_graphics 'ZORTEP (Zsolnai, 1995)'
_computing_publication_material SHELXL97
_computing_structure_refinement 'SHELXL97 (Sheldrick, 1997)'
_computing_structure_solution 'MULTAN88 (Debaerdemaeker et al., 1988)'
_diffrn_ambient_temperature 293(2)
_diffrn_measured_fraction_theta_full .959
_diffrn_measured_fraction_theta_max .959
_diffrn_measurement_device_type 'Bruker SMART-CCD'
_diffrn_measurement_method \w
_diffrn_radiation_monochromator graphite
_diffrn_radiation_source 'fine-focus sealed tube'
_diffrn_radiation_type MoK\a
_diffrn_radiation_wavelength .71073
_diffrn_reflns_av_R_equivalents .0282
_diffrn_reflns_av_sigmaI/netI .0206
_diffrn_reflns_limit_h_max 7
_diffrn_reflns_limit_h_min -7
_diffrn_reflns_limit_k_max 25
_diffrn_reflns_limit_k_min -25
_diffrn_reflns_limit_l_max 12
_diffrn_reflns_limit_l_min -16
_diffrn_reflns_number 9672
_diffrn_reflns_theta_full 29.75
_diffrn_reflns_theta_max 29.75
_diffrn_reflns_theta_min 2.04
_diffrn_standards_decay_% 0
_diffrn_standards_number 0
_exptl_absorpt_coefficient_mu .086
_exptl_absorpt_correction_type none
_exptl_crystal_colour Yellow
_exptl_crystal_density_diffrn 1.343
_exptl_crystal_density_meas ?
_exptl_crystal_density_method 'not measured'
_exptl_crystal_description Block
_exptl_crystal_F_000 520
_exptl_crystal_size_max .55
_exptl_crystal_size_mid .50
_exptl_crystal_size_min .30
_refine_diff_density_max .382
_refine_diff_density_min -.199
_refine_ls_goodness_of_fit_ref 1.044
_refine_ls_hydrogen_treatment constr
_refine_ls_matrix_type full
_refine_ls_number_parameters 173
_refine_ls_number_reflns 3352
_refine_ls_number_restraints 0
_refine_ls_restrained_S_all 1.044
_refine_ls_R_factor_all .0507
_refine_ls_R_factor_gt .0433
_refine_ls_shift/su_max <0.001
_refine_ls_shift/su_mean .000
_refine_ls_structure_factor_coef Fsqd
_refine_ls_weighting_details 'calc w = 1/[\s^2^(Fo^2^)+(0.0718P)^2^+0.3457P] where P = (Fo^2^+2Fc^2^)/3'
_refine_ls_weighting_scheme calc
_refine_ls_wR_factor_ref .1273
_reflns_number_gt 2864
_reflns_number_total 3352
_reflns_threshold_expression I>2\s(I)
_cod_data_source_file cv6043.cif
_cod_data_source_block I
_cod_depositor_comments
;
The following automatic conversions were performed:

'_geom_hbond_publ_flag' value 'Y' changed to 'y' according to
/home/saulius/struct/CIF-dictionaries/cif_core.dic dictionary named
'cif_core.dic' version 2.4.1 from 2010-06-29 (3
times).

'_geom_hbond_publ_flag' value 'N' changed to 'n' according
to /home/saulius/struct/CIF-dictionaries/cif_core.dic dictionary
named 'cif_core.dic' version 2.4.1 from 2010-06-29 (2 times).

Automatic conversion script
Id: cif_fix_values 1715 2011-07-08 13:25:40Z adriana 

The following automatic conversions were performed:

'_exptl_crystal_density_meas' value 'not measured' was changed to '?'
- the value is perceived as not measured.

Automatic conversion script
Id: cif_fix_values 3008 2015-01-20 13:52:24Z robertas 
;
_cod_original_sg_symbol_H-M 'P 21/n'
_cod_database_code 2200473
_cod_database_fobs_code 2200473

loop_
_symmetry_equiv_pos_as_xyz
'x, y, z'
'-x+1/2, y+1/2, -z+1/2'
'-x, -y, -z'
'x-1/2, -y-1/2, z-1/2'

loop_
_atom_site_label
_atom_site_fract_x
_atom_site_fract_y
_atom_site_fract_z
_atom_site_U_iso_or_equiv
_atom_site_adp_type
_atom_site_calc_flag
_atom_site_refinement_flags
_atom_site_occupancy
_atom_site_disorder_assembly
_atom_site_disorder_group
_atom_site_type_symbol
C1 .54873(19) .10498(6) .32676(9) .0213(2) Uani d . 1 . . C
C2 .7436(2) .11743(6) .40448(9) .0242(2) Uani d . 1 . . C
H2 .7533 .0903 .4706 .029 Uiso calc R 1 . . H
C3 .88349(19) .20556(6) .28875(9) .0218(2) Uani d . 1 . . C
C4 1.0553(2) .25902(6) .26404(10) .0258(2) Uani d . 1 . . C
H4 1.1864 .2660 .3125 .031 Uiso calc R 1 . . H
C5 1.0279(2) .30045(6) .16832(11) .0267(2) Uani d . 1 . . C
H5 1.1418 .3352 .1521 .032 Uiso calc R 1 . . H
C6 .8281(2) .29083(6) .09410(10) .0257(2) Uani d . 1 . . C
H6 .8102 .3200 .0306 .031 Uiso calc R 1 . . H
C7 .6606(2) .23874(6) .11514(10) .0240(2) Uani d . 1 . . C
H7 .5306 .2325 .0657 .029 Uiso calc R 1 . . H
C8 .68630(19) .19441(6) .21254(9) .0209(2) Uani d . 1 . . C
C9 .36090(19) .05080(6) .35914(9) .0217(2) Uani d . 1 . . C
C10 .24081(19) .00467(6) .27194(9) .0217(2) Uani d . 1 . . C
C11 .0300(2) -.03092(6) .30103(10) .0244(2) Uani d . 1 . . C
H11 -.0319 -.0247 .3727 .029 Uiso calc R 1 . . H
C12 -.0864(2) -.07541(6) .22341(10) .0265(2) Uani d . 1 . . C
H12 -.2271 -.0982 .2436 .032 Uiso calc R 1 . . H
C13 .0036(2) -.08666(6) .11529(10) .0256(2) Uani d . 1 . . C
C14 .2162(2) -.05232(6) .08758(10) .0272(2) Uani d . 1 . . C
H14 .2805 -.0599 .0167 .033 Uiso calc R 1 . . H
C15 .3335(2) -.00682(6) .16428(10) .0252(2) Uani d . 1 . . C
H15 .4740 .0160 .1440 .030 Uiso calc R 1 . . H
C16 -.1266(2) -.13512(7) .03226(12) .0335(3) Uani d . 1 . . C
H16A -.2955 -.1269 .0365 .050 Uiso calc R 1 . . H
H16B -.0922 -.1845 .0504 .050 Uiso calc R 1 . . H
H16C -.0751 -.1248 -.0430 .050 Uiso calc R 1 . . H
N1 .51987(16) .14197(5) .23203(8) .0222(2) Uani d . 1 . . N
N2 .91001(18) .16581(5) .38602(8) .0255(2) Uani d . 1 . . N
O1 .31123(15) .04652(4) .45927(7) .0268(2) Uani d . 1 . . O

loop_
_atom_site_aniso_label
_atom_site_aniso_U_11
_atom_site_aniso_U_22
_atom_site_aniso_U_33
_atom_site_aniso_U_12
_atom_site_aniso_U_13
_atom_site_aniso_U_23
C1 .0228(5) .0198(5) .0212(5) .0020(4) .0011(4) .0005(4)
C2 .0281(5) .0236(5) .0209(5) .0029(4) -.0029(4) .0016(4)
C3 .0219(5) .0200(5) .0236(5) .0024(4) -.0014(4) -.0018(4)
C4 .0220(5) .0241(5) .0313(6) -.0007(4) -.0027(4) -.0028(4)
C5 .0257(5) .0213(5) .0331(6) -.0029(4) .0029(4) -.0007(4)
C6 .0299(6) .0211(5) .0262(5) -.0001(4) .0022(4) .0026(4)
C7 .0256(5) .0231(5) .0232(5) -.0002(4) -.0024(4) .0027(4)
C8 .0218(5) .0198(5) .0210(5) .0009(4) -.0006(4) -.0003(4)
C9 .0219(5) .0202(5) .0231(5) .0038(4) .0015(4) .0036(4)
C10 .0220(5) .0198(5) .0235(5) .0019(4) .0021(4) .0031(4)
C11 .0243(5) .0236(5) .0254(5) .0015(4) .0052(4) .0041(4)
C12 .0227(5) .0240(5) .0329(6) -.0013(4) .0036(4) .0045(4)
C13 .0259(5) .0206(5) .0302(6) .0015(4) -.0012(4) .0013(4)
C14 .0287(6) .0287(6) .0245(5) -.0008(4) .0045(4) -.0012(4)
C15 .0234(5) .0267(5) .0257(5) -.0022(4) .0050(4) .0016(4)
C16 .0330(6) .0287(6) .0387(7) -.0025(5) -.0028(5) -.0052(5)
N1 .0222(4) .0220(4) .0223(4) .0002(3) -.0010(3) .0019(3)
N2 .0268(5) .0248(5) .0246(5) .0020(4) -.0052(4) .0003(3)
O1 .0313(4) .0274(4) .0219(4) .0028(3) .0038(3) .0031(3)

loop_
_atom_type_symbol
_atom_type_description
_atom_type_scat_dispersion_real
_atom_type_scat_dispersion_imag
_atom_type_scat_source
C C .0033 .0016 'International Tables Vol C Tables 4.2.6.8 and 6.1.1.4'
H H .0000 .0000 'International Tables Vol C Tables 4.2.6.8 and 6.1.1.4'
N N .0061 .0033 'International Tables Vol C Tables 4.2.6.8 and 6.1.1.4'
O O .0106 .0060 'International Tables Vol C Tables 4.2.6.8 and 6.1.1.4'

loop_
_geom_angle_atom_site_label_1
_geom_angle_atom_site_label_2
_geom_angle_atom_site_label_3
_geom_angle
_geom_angle_publ_flag
N1 C1 C2 122.54(10) n
N1 C1 C9 119.27(9) n
C2 C1 C9 118.06(9) n
N2 C2 C1 122.46(10) n
N2 C2 H2 118.8 n
C1 C2 H2 118.8 n
N2 C3 C4 119.26(10) n
N2 C3 C8 121.31(10) n
C4 C3 C8 119.44(10) n
C5 C4 C3 119.89(10) n
C5 C4 H4 120.1 n
C3 C4 H4 120.1 n
C4 C5 C6 120.72(10) n
C4 C5 H5 119.6 n
C6 C5 H5 119.6 n
C7 C6 C5 120.62(10) n
C7 C6 H6 119.7 n
C5 C6 H6 119.7 n
C6 C7 C8 119.85(10) n
C6 C7 H7 120.1 n
C8 C7 H7 120.1 n
N1 C8 C7 119.43(9) n
N1 C8 C3 121.13(9) n
C7 C8 C3 119.44(10) n
O1 C9 C10 121.53(10) y
O1 C9 C1 117.57(10) y
C10 C9 C1 120.91(9) y
C11 C10 C15 118.82(10) n
C11 C10 C9 118.08(10) n
C15 C10 C9 123.06(10) n
C12 C11 C10 120.29(10) n
C12 C11 H11 119.9 n
C10 C11 H11 119.9 n
C11 C12 C13 121.29(10) n
C11 C12 H12 119.4 n
C13 C12 H12 119.4 n
C14 C13 C12 118.20(11) n
C14 C13 C16 121.48(11) n
C12 C13 C16 120.31(11) n
C15 C14 C13 121.10(11) n
C15 C14 H14 119.5 n
C13 C14 H14 119.5 n
C14 C15 C10 120.28(10) n
C14 C15 H15 119.9 n
C10 C15 H15 119.9 n
C13 C16 H16A 109.5 n
C13 C16 H16B 109.5 n
H16A C16 H16B 109.5 n
C13 C16 H16C 109.5 n
H16A C16 H16C 109.5 n
H16B C16 H16C 109.5 n
C1 N1 C8 116.21(9) y
C2 N2 C3 116.30(9) y

loop_
_geom_bond_atom_site_label_1
_geom_bond_atom_site_label_2
_geom_bond_site_symmetry_2
_geom_bond_distance
_geom_bond_publ_flag
C1 N1 . 1.3203(14) y
C1 C2 . 1.4290(15) n
C1 C9 . 1.5108(15) y
C2 N2 . 1.3158(15) y
C2 H2 . .9300 n
C3 N2 . 1.3714(14) n
C3 C4 . 1.4173(15) n
C3 C8 . 1.4238(15) n
C4 C5 . 1.3739(17) n
C4 H4 . .9300 n
C5 C6 . 1.4169(17) n
C5 H5 . .9300 n
C6 C7 . 1.3739(15) n
C6 H6 . .9300 n
C7 C8 . 1.4200(15) n
C7 H7 . .9300 n
C8 N1 . 1.3707(14) n
C9 O1 . 1.2243(14) y
C9 C10 . 1.4888(15) y
C10 C11 . 1.4019(15) n
C10 C15 . 1.4015(15) n
C11 C12 . 1.3864(17) n
C11 H11 . .9300 n
C12 C13 . 1.4000(17) n
C12 H12 . .9300 n
C13 C14 . 1.3954(16) n
C13 C16 . 1.5071(17) n
C14 C15 . 1.3930(16) n
C14 H14 . .9300 n
C15 H15 . .9300 n
C16 H16A . .9600 n
C16 H16B . .9600 n
C16 H16C . .9600 n

loop_
_geom_hbond_atom_site_label_D
_geom_hbond_atom_site_label_H
_geom_hbond_atom_site_label_A
_geom_hbond_site_symmetry_A
_geom_hbond_distance_DH
_geom_hbond_distance_HA
_geom_hbond_distance_DA
_geom_hbond_angle_DHA
_geom_hbond_publ_flag
C2 H2 O1 3_656 .93 2.70 3.4611(14) 139.6 y
C6 H6 N2 4_565 .93 2.80 3.4515(15) 128.1 n
C7 H7 N2 4_565 .93 2.91 3.5027(14) 122.9 n
C6 H6 O1 4_665 .93 2.62 3.4155(14) 144.2 y
C11 H11 O1 3_556 .93 2.59 3.4650(14) 157.5 y

loop_
_geom_torsion_atom_site_label_1
_geom_torsion_atom_site_label_2
_geom_torsion_atom_site_label_3
_geom_torsion_atom_site_label_4
_geom_torsion
_geom_torsion_publ_flag
N1 C1 C2 N2 -1.16(18) n
C9 C1 C2 N2 -176.92(10) n
N2 C3 C4 C5 -178.41(10) n
C8 C3 C4 C5 1.28(16) n
C3 C4 C5 C6 .54(17) n
C4 C5 C6 C7 -1.45(18) n
C5 C6 C7 C8 .48(17) n
C6 C7 C8 N1 -179.15(10) n
C6 C7 C8 C3 1.35(16) n
N2 C3 C8 N1 -2.03(16) n
C4 C3 C8 N1 178.28(10) n
N2 C3 C8 C7 177.46(10) n
C4 C3 C8 C7 -2.22(16) n
N1 C1 C9 O1 -141.01(11) n
C2 C1 C9 O1 34.89(14) y
N1 C1 C9 C10 38.78(14) n
C2 C1 C9 C10 -145.31(10) n
O1 C9 C10 C11 15.52(15) y
C1 C9 C10 C11 -164.27(10) n
O1 C9 C10 C15 -161.99(11) n
C1 C9 C10 C15 18.22(15) n
C15 C10 C11 C12 -1.35(16) n
C9 C10 C11 C12 -178.96(10) n
C10 C11 C12 C13 .75(17) n
C11 C12 C13 C14 .60(17) n
C11 C12 C13 C16 -179.83(11) n
C12 C13 C14 C15 -1.35(17) n
C16 C13 C14 C15 179.08(11) n
C13 C14 C15 C10 .76(18) n
C11 C10 C15 C14 .60(16) n
C9 C10 C15 C14 178.09(10) n
C2 C1 N1 C8 -1.02(16) n
C9 C1 N1 C8 174.69(9) n
C7 C8 N1 C1 -176.97(10) n
C3 C8 N1 C1 2.52(15) n
C1 C2 N2 C3 1.69(16) n
C4 C3 N2 C2 179.53(10) n
C8 C3 N2 C2 -.16(16) n

loop_
_cod_related_entry_id
_cod_related_entry_database
_cod_related_entry_code
1 ChemSpider 21132774
